data_7239051
loop_
_publ_author_name
'Sivakumar, Sathiyamoorthi'
'Kanchithalaivan, Selvaraj'
'Kumar, Raju Ranjith'

_publ_section_title
;
 A one-pot three-component domino protocol for the synthesis of
 penta-substituted 4H-pyrans
;
_journal_issue 32
_journal_name_full 'RSC Advances'
_journal_page_first 13357
_journal_paper_doi 10.1039/c3ra41510d
_journal_volume 3
_journal_year 2013
_chemical_formula_moiety 'C19 H14 Br N3 O3'
_chemical_formula_sum 'C19 H14 Br N3 O3'
_chemical_formula_weight 412.24
_chemical_name_systematic
;
4-(4-Bromophenyl)-6-(methylamino)-5-nitro-2-phenyl-
4H-pyran-3-carbonitrile
;
_space_group_IT_number 2
_space_group_name_Hall '-P 1'
_space_group_name_H-M_alt 'P -1'
_symmetry_cell_setting triclinic
_symmetry_space_group_name_Hall '-P 1'
_symmetry_space_group_name_H-M 'P -1'
_atom_sites_solution_hydrogens geom
_atom_sites_solution_primary direct
_atom_sites_solution_secondary difmap
_audit_creation_method SHELXL-97
_cell_angle_alpha 77.8830(10)
_cell_angle_beta 89.9830(10)
_cell_angle_gamma 78.0000(10)
_cell_formula_units_Z 4
_cell_length_a 7.8668(2)
_cell_length_b 15.1461(3)
_cell_length_c 15.4604(4)
_cell_measurement_reflns_used 5882
_cell_measurement_temperature 293(2)
_cell_measurement_theta_max 28.50
_cell_measurement_theta_min 1.35
_cell_volume 1759.92(7)
_computing_cell_refinement APEX2
_computing_data_collection 'APEX2 (Bruker, 2008)'
_computing_data_reduction 'SAINT (Bruker, 2008)'
_computing_molecular_graphics 'ORTEP3 (Farrugia, 1997)'
_computing_publication_material 'SHELXL97 and PLATON (Spek, 2009)'
_computing_structure_refinement 'SHELXL-97 (Sheldrick, 2008)'
_computing_structure_solution 'SHELXS97 (Sheldrick, 2008)'
_diffrn_ambient_temperature 293(2)
_diffrn_detector_area_resol_mean 0
_diffrn_measured_fraction_theta_full 0.996
_diffrn_measured_fraction_theta_max 0.996
_diffrn_measurement_device_type 'Bruker SMART APEXII area-detector diffractometer'
_diffrn_measurement_method '\w and \f scans'
_diffrn_radiation_monochromator graphite
_diffrn_radiation_source 'fine-focus sealed tube'
_diffrn_radiation_type MoK\a
_diffrn_radiation_wavelength 0.71073
_diffrn_reflns_av_R_equivalents 0.0424
_diffrn_reflns_av_sigmaI/netI 0.0428
_diffrn_reflns_limit_h_max 10
_diffrn_reflns_limit_h_min -10
_diffrn_reflns_limit_k_max 20
_diffrn_reflns_limit_k_min -20
_diffrn_reflns_limit_l_max 20
_diffrn_reflns_limit_l_min -20
_diffrn_reflns_number 32893
_diffrn_reflns_theta_full 28.50
_diffrn_reflns_theta_max 28.50
_diffrn_reflns_theta_min 1.35
_diffrn_standards_decay_% 0
_diffrn_standards_interval_count 0
_diffrn_standards_interval_time 0
_diffrn_standards_number 0
_exptl_absorpt_coefficient_mu 2.360
_exptl_absorpt_correction_T_max 0.9805
_exptl_absorpt_correction_T_min 0.9709
_exptl_absorpt_correction_type multi-scan
_exptl_absorpt_process_details '(<i>SADABS</i>; Bruker, 2008)'
_exptl_crystal_colour colourless
_exptl_crystal_density_diffrn 1.556
_exptl_crystal_density_method 'not measured'
_exptl_crystal_description block
_exptl_crystal_F_000 832
_exptl_crystal_size_max 0.35
_exptl_crystal_size_mid 0.23
_exptl_crystal_size_min 0.20
_refine_diff_density_max 1.066
_refine_diff_density_min -1.110
_refine_diff_density_rms 0.062
_refine_ls_extinction_method none
_refine_ls_goodness_of_fit_ref 1.019
_refine_ls_hydrogen_treatment constr
_refine_ls_matrix_type full
_refine_ls_number_parameters 471
_refine_ls_number_reflns 8882
_refine_ls_number_restraints 0
_refine_ls_restrained_S_all 1.019
_refine_ls_R_factor_all 0.0864
_refine_ls_R_factor_gt 0.0479
_refine_ls_shift/su_max 0.001
_refine_ls_shift/su_mean 0.000
_refine_ls_structure_factor_coef Fsqd
_refine_ls_weighting_details 'calc w=1/[\s^2^(Fo^2^)+(0.0500P)^2^+1.3789P] where P=(Fo^2^+2Fc^2^)/3'
_refine_ls_weighting_scheme calc
_refine_ls_wR_factor_gt 0.1119
_refine_ls_wR_factor_ref 0.1288
_reflns_number_gt 5685
_reflns_number_total 8882
_reflns_threshold_expression >2sigma(I)
_cod_data_source_file c3ra41510d.txt
_cod_data_source_block ban4br
_cod_depositor_comments
;
The following automatic conversions were performed:

data item '_exptl_absorpt_correction_type' value 'Multi-scan' was
changed to 'multi-scan' in accordance with the
/home/saulius/struct/COD-crude-data/automatic-downloads/DataCite-retrospective/RSC/depositions/lib/dictionaries/cif_core.dic
dictionary named 'cif_core.dic' version 2.4.2 last updated on
2011-04-26.

Automatic conversion script
Id: cif_fix_values 6909 2019-04-08 15:41:33Z antanas 
;
_cod_original_sg_symbol_Hall -p1
_cod_original_sg_symbol_H-M p-1
_cod_database_code 7239051

loop_
_symmetry_equiv_pos_as_xyz
'x, y, z'
'-x, -y, -z'

loop_
_atom_site_label
_atom_site_type_symbol
_atom_site_fract_x
_atom_site_fract_y
_atom_site_fract_z
_atom_site_U_iso_or_equiv
_atom_site_adp_type
_atom_site_occupancy
_atom_site_symmetry_multiplicity
_atom_site_calc_flag
_atom_site_refinement_flags
C1 C 0.3084(5) 0.1463(2) 0.3127(2) 0.0606(9) Uani 1 1 d .
C2 C 0.3720(4) 0.08628(19) 0.2552(2) 0.0435(6) Uani 1 1 d .
C3 C 0.3798(4) -0.00488(19) 0.27853(19) 0.0435(6) Uani 1 1 d .
C4 C 0.5312(4) -0.0300(2) 0.14896(19) 0.0446(7) Uani 1 1 d .
C5 C 0.5339(4) 0.0625(2) 0.1235(2) 0.0441(7) Uani 1 1 d .
C6 C 0.4293(4) 0.1338(2) 0.1670(2) 0.0452(7) Uani 1 1 d .
H6 H 0.5059 0.1735 0.1793 0.054 Uiso 1 1 calc R
C7 C 0.5998(5) -0.1943(2) 0.1422(2) 0.0660(10) Uani 1 1 d .
H7A H 0.6469 -0.2166 0.2020 0.099 Uiso 1 1 calc R
H7B H 0.6654 -0.2302 0.1044 0.099 Uiso 1 1 calc R
H7C H 0.4805 -0.1996 0.1399 0.099 Uiso 1 1 calc R
C8 C 0.2773(4) 0.1952(2) 0.1072(2) 0.0445(7) Uani 1 1 d .
C9 C 0.2586(4) 0.2902(2) 0.0868(2) 0.0580(8) Uani 1 1 d .
H9 H 0.3350 0.3173 0.1129 0.070 Uiso 1 1 calc R
C10 C 0.1279(5) 0.3453(2) 0.0279(3) 0.0649(10) Uani 1 1 d .
H10 H 0.1160 0.4092 0.0145 0.078 Uiso 1 1 calc R
C11 C 0.0158(4) 0.3050(3) -0.0104(2) 0.0594(9) Uani 1 1 d .
C12 C 0.0281(4) 0.2108(2) 0.0104(2) 0.0551(8) Uani 1 1 d .
H12 H -0.0507 0.1843 -0.0147 0.066 Uiso 1 1 calc R
C13 C 0.1599(4) 0.1563(2) 0.0695(2) 0.0487(7) Uani 1 1 d .
H13 H 0.1695 0.0926 0.0839 0.058 Uiso 1 1 calc R
C14 C 0.3346(4) -0.0619(2) 0.3609(2) 0.0485(7) Uani 1 1 d .
C15 C 0.2555(11) -0.0262(3) 0.4277(3) 0.145(3) Uani 1 1 d .
H15 H 0.2282 0.0376 0.4224 0.174 Uiso 1 1 calc R
C16 C 0.2149(13) -0.0832(4) 0.5035(3) 0.166(4) Uani 1 1 d .
H16 H 0.1603 -0.0570 0.5482 0.200 Uiso 1 1 calc R
C17 C 0.2525(7) -0.1756(3) 0.5140(3) 0.0867(13) Uani 1 1 d .
H17 H 0.2306 -0.2136 0.5665 0.104 Uiso 1 1 calc R
C18 C 0.3210(6) -0.2109(3) 0.4481(3) 0.0731(11) Uani 1 1 d .
H18 H 0.3421 -0.2746 0.4529 0.088 Uiso 1 1 calc R
C19 C 0.3622(5) -0.1553(2) 0.3719(3) 0.0637(9) Uani 1 1 d .
H19 H 0.4105 -0.1825 0.3265 0.076 Uiso 1 1 calc R
C20 C -0.3589(4) -0.38958(18) 0.31795(19) 0.0396(6) Uani 1 1 d .
C21 C -0.1736(3) -0.41831(17) 0.33125(17) 0.0338(5) Uani 1 1 d .
C22 C -0.0863(3) -0.48287(17) 0.29201(16) 0.0343(6) Uani 1 1 d .
C23 C 0.1762(3) -0.49454(17) 0.37412(17) 0.0346(6) Uani 1 1 d .
C24 C 0.0895(3) -0.43142(17) 0.42067(16) 0.0342(6) Uani 1 1 d .
C25 C -0.0901(3) -0.37494(17) 0.39530(17) 0.0342(5) Uani 1 1 d .
H25 H -0.1573 -0.3791 0.4489 0.041 Uiso 1 1 calc R
C26 C 0.4228(4) -0.6030(2) 0.3323(2) 0.0588(9) Uani 1 1 d .
H26A H 0.3649 -0.6535 0.3364 0.088 Uiso 1 1 calc R
H26B H 0.5420 -0.6264 0.3530 0.088 Uiso 1 1 calc R
H26C H 0.4183 -0.5702 0.2717 0.088 Uiso 1 1 calc R
C27 C -0.0924(3) -0.27295(18) 0.35818(17) 0.0352(6) Uani 1 1 d .
C28 C -0.0051(4) -0.2458(2) 0.2831(2) 0.0518(8) Uani 1 1 d .
H28 H 0.0558 -0.2904 0.2548 0.062 Uiso 1 1 calc R
C29 C -0.0067(5) -0.1537(2) 0.2493(2) 0.0577(8) Uani 1 1 d .
H29 H 0.0515 -0.1360 0.1983 0.069 Uiso 1 1 calc R
C30 C -0.0953(4) -0.08902(19) 0.2920(2) 0.0492(8) Uani 1 1 d .
C31 C -0.1828(4) -0.1134(2) 0.3662(3) 0.0561(8) Uani 1 1 d .
H31 H -0.2431 -0.0685 0.3942 0.067 Uiso 1 1 calc R
C32 C -0.1807(4) -0.2064(2) 0.3994(2) 0.0471(7) Uani 1 1 d .
H32 H -0.2399 -0.2236 0.4501 0.056 Uiso 1 1 calc R
C33 C -0.1561(3) -0.53354(19) 0.23392(17) 0.0379(6) Uani 1 1 d .
C34 C -0.2796(4) -0.4883(2) 0.1668(2) 0.0533(8) Uani 1 1 d .
H34 H -0.3154 -0.4243 0.1557 0.064 Uiso 1 1 calc R
C35 C -0.3494(5) -0.5385(3) 0.1164(2) 0.0688(10) Uani 1 1 d .
H35 H -0.4331 -0.5079 0.0717 0.083 Uiso 1 1 calc R
C36 C -0.2974(5) -0.6323(3) 0.1313(3) 0.0696(11) Uani 1 1 d .
H36 H -0.3455 -0.6654 0.0971 0.084 Uiso 1 1 calc R
C37 C -0.1736(5) -0.6774(3) 0.1970(3) 0.0657(10) Uani 1 1 d .
H37 H -0.1377 -0.7413 0.2072 0.079 Uiso 1 1 calc R
C38 C -0.1016(4) -0.6286(2) 0.2484(2) 0.0487(7) Uani 1 1 d .
H38 H -0.0169 -0.6596 0.2924 0.058 Uiso 1 1 calc R
N1 N 0.2593(6) 0.1989(2) 0.3545(3) 0.1014(14) Uani 1 1 d .
N2 N 0.6372(3) 0.0932(2) 0.05653(18) 0.0523(6) Uani 1 1 d .
N3 N 0.6098(3) -0.09791(17) 0.11266(17) 0.0512(6) Uani 1 1 d .
H3 H 0.6718 -0.0842 0.0680 0.061 Uiso 1 1 calc R
N4 N -0.5059(3) -0.36358(19) 0.3093(2) 0.0574(7) Uani 1 1 d .
N5 N 0.1690(3) -0.41574(15) 0.49408(14) 0.0378(5) Uani 1 1 d .
N6 N 0.3373(3) -0.54092(16) 0.38608(16) 0.0415(5) Uani 1 1 d .
H6A H 0.3975 -0.5339 0.4296 0.050 Uiso 1 1 calc R
O1 O 0.4391(3) -0.06009(13) 0.21907(14) 0.0507(5) Uani 1 1 d .
O2 O 0.7277(3) 0.03820(18) 0.01552(16) 0.0655(6) Uani 1 1 d .
O3 O 0.6387(3) 0.17725(17) 0.03840(17) 0.0651(6) Uani 1 1 d .
O4 O 0.0915(2) -0.51444(13) 0.30681(12) 0.0380(4) Uani 1 1 d .
O5 O 0.3251(3) -0.45487(15) 0.51660(13) 0.0502(5) Uani 1 1 d .
O6 O 0.0831(3) -0.36360(14) 0.53790(13) 0.0491(5) Uani 1 1 d .
Br1 Br -0.15900(6) 0.38051(4) -0.09413(3) 0.09383(19) Uani 1 1 d .
Br2 Br -0.09326(5) 0.03784(2) 0.24775(3) 0.07599(15) Uani 1 1 d .

loop_
_atom_site_aniso_label
_atom_site_aniso_U_11
_atom_site_aniso_U_22
_atom_site_aniso_U_33
_atom_site_aniso_U_23
_atom_site_aniso_U_13
_atom_site_aniso_U_12
C1 0.081(2) 0.0384(17) 0.061(2) -0.0047(16) 0.0092(18) -0.0136(16)
C2 0.0418(15) 0.0391(15) 0.0481(16) -0.0040(13) -0.0021(13) -0.0104(12)
C3 0.0433(15) 0.0409(15) 0.0454(16) -0.0072(13) -0.0040(13) -0.0089(12)
C4 0.0375(14) 0.0491(17) 0.0436(15) -0.0053(13) -0.0056(13) -0.0058(13)
C5 0.0339(14) 0.0450(16) 0.0502(16) -0.0018(13) -0.0002(13) -0.0097(12)
C6 0.0401(15) 0.0397(15) 0.0552(17) -0.0035(13) -0.0002(13) -0.0139(12)
C7 0.081(2) 0.0463(18) 0.061(2) -0.0055(16) 0.0020(19) 0.0016(17)
C8 0.0394(15) 0.0400(15) 0.0500(16) -0.0005(13) 0.0056(13) -0.0083(12)
C9 0.0538(19) 0.0426(17) 0.074(2) -0.0026(16) 0.0058(17) -0.0123(14)
C10 0.066(2) 0.0426(18) 0.072(2) 0.0075(16) 0.0165(19) -0.0002(16)
C11 0.0481(18) 0.066(2) 0.0444(17) 0.0078(16) 0.0123(15) 0.0112(16)
C12 0.0416(16) 0.069(2) 0.0497(18) -0.0062(16) 0.0057(14) -0.0078(15)
C13 0.0450(16) 0.0444(16) 0.0528(17) -0.0012(14) 0.0074(14) -0.0100(13)
C14 0.0574(18) 0.0440(16) 0.0441(16) -0.0060(13) -0.0005(14) -0.0142(14)
C15 0.319(9) 0.058(3) 0.076(3) -0.026(2) 0.080(4) -0.069(4)
C16 0.372(11) 0.079(3) 0.073(3) -0.033(3) 0.094(5) -0.087(5)
C17 0.136(4) 0.065(3) 0.059(2) 0.004(2) 0.012(3) -0.040(3)
C18 0.090(3) 0.048(2) 0.078(3) 0.0017(19) 0.013(2) -0.0242(19)
C19 0.071(2) 0.0473(18) 0.072(2) -0.0062(17) 0.0194(19) -0.0183(16)
C20 0.0429(16) 0.0326(14) 0.0442(15) -0.0069(12) -0.0009(12) -0.0113(12)
C21 0.0363(13) 0.0318(13) 0.0339(13) -0.0035(10) -0.0019(11) -0.0123(11)
C22 0.0373(14) 0.0353(13) 0.0311(13) -0.0039(11) -0.0014(11) -0.0127(11)
C23 0.0382(14) 0.0341(13) 0.0327(13) -0.0025(11) 0.0005(11) -0.0153(11)
C24 0.0397(14) 0.0334(13) 0.0304(12) -0.0039(10) -0.0031(11) -0.0129(11)
C25 0.0377(14) 0.0333(13) 0.0328(13) -0.0064(11) 0.0008(11) -0.0110(11)
C26 0.0445(17) 0.062(2) 0.073(2) -0.0259(18) 0.0071(16) -0.0056(15)
C27 0.0372(14) 0.0343(13) 0.0362(13) -0.0074(11) -0.0046(11) -0.0123(11)
C28 0.069(2) 0.0423(16) 0.0466(17) -0.0100(13) 0.0096(15) -0.0167(15)
C29 0.074(2) 0.0517(19) 0.0485(18) 0.0019(15) 0.0030(16) -0.0276(17)
C30 0.0466(16) 0.0337(14) 0.065(2) 0.0010(14) -0.0184(15) -0.0142(13)
C31 0.0504(18) 0.0376(16) 0.081(2) -0.0163(16) 0.0007(17) -0.0067(14)
C32 0.0470(16) 0.0407(16) 0.0552(18) -0.0118(14) 0.0063(14) -0.0115(13)
C33 0.0393(14) 0.0464(15) 0.0326(13) -0.0121(12) 0.0034(11) -0.0161(12)
C34 0.0587(19) 0.063(2) 0.0396(16) -0.0121(15) -0.0028(14) -0.0158(16)
C35 0.061(2) 0.109(3) 0.0484(19) -0.034(2) -0.0069(17) -0.029(2)
C36 0.065(2) 0.109(3) 0.065(2) -0.057(2) 0.0209(19) -0.047(2)
C37 0.077(2) 0.065(2) 0.075(2) -0.042(2) 0.024(2) -0.032(2)
C38 0.0554(18) 0.0485(17) 0.0475(17) -0.0197(14) 0.0073(14) -0.0135(14)
N1 0.163(4) 0.0479(19) 0.094(3) -0.0209(19) 0.041(3) -0.018(2)
N2 0.0370(13) 0.0600(17) 0.0559(16) -0.0026(13) -0.0001(12) -0.0114(12)
N3 0.0515(15) 0.0484(15) 0.0464(14) -0.0045(12) 0.0004(12) 0.0000(12)
N4 0.0424(15) 0.0508(15) 0.0748(19) -0.0079(14) -0.0042(14) -0.0062(12)
N5 0.0455(13) 0.0359(12) 0.0328(11) -0.0017(10) -0.0028(10) -0.0159(10)
N6 0.0344(12) 0.0445(13) 0.0456(13) -0.0090(11) -0.0028(10) -0.0094(10)
O1 0.0633(13) 0.0395(11) 0.0504(12) -0.0092(9) 0.0086(10) -0.0139(10)
O2 0.0524(13) 0.0742(16) 0.0665(15) -0.0106(13) 0.0150(12) -0.0102(12)
O3 0.0567(14) 0.0592(15) 0.0769(16) 0.0023(12) 0.0103(12) -0.0238(12)
O4 0.0355(10) 0.0450(10) 0.0369(10) -0.0141(8) 0.0003(8) -0.0108(8)
O5 0.0452(11) 0.0599(13) 0.0442(11) -0.0062(10) -0.0119(9) -0.0133(10)
O6 0.0647(13) 0.0476(12) 0.0371(10) -0.0143(9) -0.0030(10) -0.0118(10)
Br1 0.0813(3) 0.1114(4) 0.0510(2) 0.0115(2) 0.00349(19) 0.0351(3)
Br2 0.0706(2) 0.03962(18) 0.1083(3) 0.01414(18) -0.0300(2) -0.02093(16)

loop_
_atom_type_symbol
_atom_type_description
_atom_type_scat_dispersion_real
_atom_type_scat_dispersion_imag
_atom_type_scat_source
C C 0.0033 0.0016 'International Tables Vol C Tables 4.2.6.8 and 6.1.1.4'
H H 0.0000 0.0000 'International Tables Vol C Tables 4.2.6.8 and 6.1.1.4'
N N 0.0061 0.0033 'International Tables Vol C Tables 4.2.6.8 and 6.1.1.4'
O O 0.0106 0.0060 'International Tables Vol C Tables 4.2.6.8 and 6.1.1.4'
Br Br -0.2901 2.4595 'International Tables Vol C Tables 4.2.6.8 and 6.1.1.4'

loop_
_geom_angle_atom_site_label_1
_geom_angle_atom_site_label_2
_geom_angle_atom_site_label_3
_geom_angle
N1 C1 C2 175.6(4)
C3 C2 C1 121.7(3)
C3 C2 C6 123.7(3)
C1 C2 C6 114.6(3)
C2 C3 O1 119.3(3)
C2 C3 C14 130.8(3)
O1 C3 C14 109.9(2)
N3 C4 O1 112.1(3)
N3 C4 C5 127.8(3)
O1 C4 C5 120.1(3)
C4 C5 N2 120.7(3)
C4 C5 C6 122.5(3)
N2 C5 C6 116.8(3)
C5 C6 C2 109.1(2)
C5 C6 C8 112.2(3)
C2 C6 C8 112.7(2)
C5 C6 H6 107.5
C2 C6 H6 107.5
C8 C6 H6 107.5
N3 C7 H7A 109.5
N3 C7 H7B 109.5
H7A C7 H7B 109.5
N3 C7 H7C 109.5
H7A C7 H7C 109.5
H7B C7 H7C 109.5
C13 C8 C9 118.8(3)
C13 C8 C6 120.3(3)
C9 C8 C6 120.8(3)
C10 C9 C8 120.8(3)
C10 C9 H9 119.6
C8 C9 H9 119.6
C11 C10 C9 119.3(3)
C11 C10 H10 120.3
C9 C10 H10 120.3
C10 C11 C12 121.3(3)
C10 C11 Br1 119.3(3)
C12 C11 Br1 119.5(3)
C11 C12 C13 118.8(3)
C11 C12 H12 120.6
C13 C12 H12 120.6
C8 C13 C12 121.0(3)
C8 C13 H13 119.5
C12 C13 H13 119.5
C15 C14 C19 115.8(3)
C15 C14 C3 123.4(3)
C19 C14 C3 120.6(3)
C14 C15 C16 120.9(4)
C14 C15 H15 119.6
C16 C15 H15 119.6
C17 C16 C15 121.5(5)
C17 C16 H16 119.3
C15 C16 H16 119.3
C18 C17 C16 118.2(4)
C18 C17 H17 120.9
C16 C17 H17 120.9
C17 C18 C19 121.1(4)
C17 C18 H18 119.5
C19 C18 H18 119.5
C14 C19 C18 122.3(4)
C14 C19 H19 118.9
C18 C19 H19 118.9
N4 C20 C21 176.9(3)
C22 C21 C20 120.1(2)
C22 C21 C25 123.8(2)
C20 C21 C25 116.0(2)
C21 C22 O4 121.1(2)
C21 C22 C33 128.0(2)
O4 C22 C33 110.8(2)
N6 C23 O4 112.1(2)
N6 C23 C24 128.2(2)
O4 C23 C24 119.7(2)
N5 C24 C23 120.5(2)
N5 C24 C25 115.8(2)
C23 C24 C25 123.6(2)
C24 C25 C21 108.2(2)
C24 C25 C27 112.8(2)
C21 C25 C27 112.5(2)
C24 C25 H25 107.7
C21 C25 H25 107.7
C27 C25 H25 107.7
N6 C26 H26A 109.5
N6 C26 H26B 109.5
H26A C26 H26B 109.5
N6 C26 H26C 109.5
H26A C26 H26C 109.5
H26B C26 H26C 109.5
C32 C27 C28 118.6(3)
C32 C27 C25 120.5(2)
C28 C27 C25 120.9(2)
C27 C28 C29 121.1(3)
C27 C28 H28 119.4
C29 C28 H28 119.4
C30 C29 C28 118.9(3)
C30 C29 H29 120.6
C28 C29 H29 120.6
C31 C30 C29 121.5(3)
C31 C30 Br2 119.3(2)
C29 C30 Br2 119.2(3)
C30 C31 C32 119.0(3)
C30 C31 H31 120.5
C32 C31 H31 120.5
C27 C32 C31 120.8(3)
C27 C32 H32 119.6
C31 C32 H32 119.6
C38 C33 C34 119.3(3)
C38 C33 C22 119.4(3)
C34 C33 C22 121.2(3)
C35 C34 C33 119.8(3)
C35 C34 H34 120.1
C33 C34 H34 120.1
C36 C35 C34 120.9(4)
C36 C35 H35 119.5
C34 C35 H35 119.5
C35 C36 C37 119.6(3)
C35 C36 H36 120.2
C37 C36 H36 120.2
C36 C37 C38 120.6(4)
C36 C37 H37 119.7
C38 C37 H37 119.7
C33 C38 C37 119.8(3)
C33 C38 H38 120.1
C37 C38 H38 120.1
O3 N2 O2 121.1(3)
O3 N2 C5 117.9(3)
O2 N2 C5 121.1(3)
C4 N3 C7 125.0(3)
C4 N3 H3 117.5
C7 N3 H3 117.5
O6 N5 O5 120.8(2)
O6 N5 C24 118.8(2)
O5 N5 C24 120.4(2)
C23 N6 C26 125.5(2)
C23 N6 H6A 117.2
C26 N6 H6A 117.2
C4 O1 C3 121.2(2)
C23 O4 C22 120.8(2)

loop_
_geom_bond_atom_site_label_1
_geom_bond_atom_site_label_2
_geom_bond_distance
C1 N1 1.134(5)
C1 C2 1.420(5)
C2 C3 1.340(4)
C2 C6 1.518(4)
C3 O1 1.387(4)
C3 C14 1.469(4)
C4 N3 1.316(4)
C4 O1 1.355(4)
C4 C5 1.378(4)
C5 N2 1.380(4)
C5 C6 1.493(4)
C6 C8 1.525(4)
C6 H6 0.9800
C7 N3 1.453(4)
C7 H7A 0.9600
C7 H7B 0.9600
C7 H7C 0.9600
C8 C13 1.383(4)
C8 C9 1.383(4)
C9 C10 1.381(5)
C9 H9 0.9300
C10 C11 1.370(5)
C10 H10 0.9300
C11 C12 1.378(5)
C11 Br1 1.897(3)
C12 C13 1.384(4)
C12 H12 0.9300
C13 H13 0.9300
C14 C15 1.357(6)
C14 C19 1.359(4)
C15 C16 1.382(6)
C15 H15 0.9300
C16 C17 1.345(7)
C16 H16 0.9300
C17 C18 1.312(6)
C17 H17 0.9300
C18 C19 1.378(5)
C18 H18 0.9300
C19 H19 0.9300
C20 N4 1.140(4)
C20 C21 1.434(4)
C21 C22 1.328(4)
C21 C25 1.515(4)
C22 O4 1.383(3)
C22 C33 1.470(4)
C23 N6 1.307(3)
C23 O4 1.354(3)
C23 C24 1.383(4)
C24 N5 1.382(3)
C24 C25 1.496(4)
C25 C27 1.527(3)
C25 H25 0.9800
C26 N6 1.447(4)
C26 H26A 0.9600
C26 H26B 0.9600
C26 H26C 0.9600
C27 C32 1.372(4)
C27 C28 1.380(4)
C28 C29 1.381(4)
C28 H28 0.9300
C29 C30 1.368(5)
C29 H29 0.9300
C30 C31 1.361(5)
C30 Br2 1.903(3)
C31 C32 1.391(4)
C31 H31 0.9300
C32 H32 0.9300
C33 C38 1.383(4)
C33 C34 1.383(4)
C34 C35 1.383(5)
C34 H34 0.9300
C35 C36 1.363(6)
C35 H35 0.9300
C36 C37 1.371(6)
C36 H36 0.9300
C37 C38 1.385(5)
C37 H37 0.9300
C38 H38 0.9300
N2 O3 1.247(3)
N2 O2 1.256(3)
N3 H3 0.8600
N5 O6 1.241(3)
N5 O5 1.262(3)
N6 H6A 0.8600

loop_
_geom_torsion_atom_site_label_1
_geom_torsion_atom_site_label_2
_geom_torsion_atom_site_label_3
_geom_torsion_atom_site_label_4
_geom_torsion
N1 C1 C2 C3 -178(100)
N1 C1 C2 C6 2(6)
C1 C2 C3 O1 178.5(3)
C6 C2 C3 O1 -1.6(4)
C1 C2 C3 C14 -1.6(5)
C6 C2 C3 C14 178.3(3)
N3 C4 C5 N2 -5.0(5)
O1 C4 C5 N2 175.2(3)
N3 C4 C5 C6 175.9(3)
O1 C4 C5 C6 -3.9(4)
C4 C5 C6 C2 17.1(4)
N2 C5 C6 C2 -162.0(2)
C4 C5 C6 C8 -108.6(3)
N2 C5 C6 C8 72.4(3)
C3 C2 C6 C5 -14.4(4)
C1 C2 C6 C5 165.5(3)
C3 C2 C6 C8 110.9(3)
C1 C2 C6 C8 -69.2(3)
C5 C6 C8 C13 53.4(4)
C2 C6 C8 C13 -70.2(4)
C5 C6 C8 C9 -123.8(3)
C2 C6 C8 C9 112.6(3)
C13 C8 C9 C10 -1.7(5)
C6 C8 C9 C10 175.6(3)
C8 C9 C10 C11 0.0(5)
C9 C10 C11 C12 1.8(5)
C9 C10 C11 Br1 -178.0(3)
C10 C11 C12 C13 -1.9(5)
Br1 C11 C12 C13 177.9(2)
C9 C8 C13 C12 1.6(5)
C6 C8 C13 C12 -175.7(3)
C11 C12 C13 C8 0.1(5)
C2 C3 C14 C15 7.4(7)
O1 C3 C14 C15 -172.7(5)
C2 C3 C14 C19 -176.4(3)
O1 C3 C14 C19 3.5(4)
C19 C14 C15 C16 3.1(10)
C3 C14 C15 C16 179.5(6)
C14 C15 C16 C17 0.2(13)
C15 C16 C17 C18 -3.6(12)
C16 C17 C18 C19 3.5(8)
C15 C14 C19 C18 -3.3(7)
C3 C14 C19 C18 -179.8(3)
C17 C18 C19 C14 0.0(7)
N4 C20 C21 C22 -171(6)
N4 C20 C21 C25 12(6)
C20 C21 C22 O4 -177.3(2)
C25 C21 C22 O4 -0.9(4)
C20 C21 C22 C33 -0.9(4)
C25 C21 C22 C33 175.5(2)
N6 C23 C24 N5 -5.2(4)
O4 C23 C24 N5 174.7(2)
N6 C23 C24 C25 173.4(3)
O4 C23 C24 C25 -6.7(4)
N5 C24 C25 C21 -164.9(2)
C23 C24 C25 C21 16.4(3)
N5 C24 C25 C27 70.0(3)
C23 C24 C25 C27 -108.6(3)
C22 C21 C25 C24 -12.7(3)
C20 C21 C25 C24 163.9(2)
C22 C21 C25 C27 112.6(3)
C20 C21 C25 C27 -70.9(3)
C24 C25 C27 C32 -119.5(3)
C21 C25 C27 C32 117.9(3)
C24 C25 C27 C28 60.1(3)
C21 C25 C27 C28 -62.6(3)
C32 C27 C28 C29 -0.4(5)
C25 C27 C28 C29 -180.0(3)
C27 C28 C29 C30 0.7(5)
C28 C29 C30 C31 -0.7(5)
C28 C29 C30 Br2 178.3(2)
C29 C30 C31 C32 0.4(5)
Br2 C30 C31 C32 -178.6(2)
C28 C27 C32 C31 0.2(4)
C25 C27 C32 C31 179.7(3)
C30 C31 C32 C27 -0.2(5)
C21 C22 C33 C38 -132.7(3)
O4 C22 C33 C38 44.0(3)
C21 C22 C33 C34 45.2(4)
O4 C22 C33 C34 -138.1(3)
C38 C33 C34 C35 1.3(5)
C22 C33 C34 C35 -176.5(3)
C33 C34 C35 C36 -0.5(5)
C34 C35 C36 C37 -0.2(6)
C35 C36 C37 C38 0.2(5)
C34 C33 C38 C37 -1.4(4)
C22 C33 C38 C37 176.5(3)
C36 C37 C38 C33 0.7(5)
C4 C5 N2 O3 -177.6(3)
C6 C5 N2 O3 1.5(4)
C4 C5 N2 O2 1.9(4)
C6 C5 N2 O2 -179.0(3)
O1 C4 N3 C7 0.6(4)
C5 C4 N3 C7 -179.2(3)
C23 C24 N5 O6 -174.9(2)
C25 C24 N5 O6 6.4(3)
C23 C24 N5 O5 4.1(4)
C25 C24 N5 O5 -174.6(2)
O4 C23 N6 C26 3.2(4)
C24 C23 N6 C26 -177.0(3)
N3 C4 O1 C3 165.2(2)
C5 C4 O1 C3 -15.0(4)
C2 C3 O1 C4 17.7(4)
C14 C3 O1 C4 -162.2(2)
N6 C23 O4 C22 170.6(2)
C24 C23 O4 C22 -9.3(3)
C21 C22 O4 C23 13.2(4)
C33 C22 O4 C23 -163.8(2)
